data_4513270
loop_
_publ_author_name
'Suresh, Kuthuru'
'Minkov, Vasily S.'
'Namila, Kranthi Kumar'
'Derevyannikova, Elizaveta'
'Losev, Evgeniy'
'Nangia, Ashwini'
'Boldyreva, Elena V.'

_publ_section_title
;
 Novel Synthons in Sulfamethizole Cocrystals: Structure--Property
 Relations and Solubility
;
_journal_issue 7
_journal_name_full 'Crystal Growth &amp; Design'
_journal_page_first 3498
_journal_paper_doi 10.1021/acs.cgd.5b00587
_journal_volume 15
_journal_year 2015
_chemical_formula_moiety 'C9 H10 N4 O2 S2, 0.5(C6 H10 O4)'
_chemical_formula_sum 'C12 H15 N4 O4 S2'
_chemical_formula_weight 343.40
_chemical_melting_point 451.0(10)
_chemical_name_common 'Sulfamethizole-adipic acid cocrystal'
_chemical_name_systematic
; 
 4-Amino-N-methyl-3H-1,3,4-thiadiazol-2-ylidene-benzenesulfonamide-hexane-1,6-dioic acid 
;
_space_group_IT_number 14
_symmetry_cell_setting monoclinic
_symmetry_space_group_name_Hall '-P 2ybc'
_symmetry_space_group_name_H-M 'P 1 21/c 1'
_atom_sites_solution_hydrogens geom
_atom_sites_solution_primary direct
_atom_sites_solution_secondary difmap
_audit_creation_method SHELXL-97
_cell_angle_alpha 90.00
_cell_angle_beta 95.737(4)
_cell_angle_gamma 90.00
_cell_formula_units_Z 4
_cell_length_a 7.9915(4)
_cell_length_b 21.6918(8)
_cell_length_c 8.5756(4)
_cell_measurement_temperature 100(2)
_cell_volume 1479.13(12)
_computing_structure_refinement 'SHELXL-97 (Sheldrick, 1997)'
_computing_structure_solution 'SHELXS-97 (Sheldrick, 1990)'
_diffrn_ambient_temperature 100(2)
_diffrn_measured_fraction_theta_full 1.000
_diffrn_measured_fraction_theta_max 1.000
_diffrn_radiation_monochromator graphite
_diffrn_radiation_source 'fine-focus sealed tube'
_diffrn_radiation_type MoK\a
_diffrn_radiation_wavelength 0.71073
_diffrn_reflns_av_R_equivalents 0.0304
_diffrn_reflns_av_sigmaI/netI 0.0213
_diffrn_reflns_limit_h_max 10
_diffrn_reflns_limit_h_min -10
_diffrn_reflns_limit_k_max 28
_diffrn_reflns_limit_k_min -28
_diffrn_reflns_limit_l_max 10
_diffrn_reflns_limit_l_min -11
_diffrn_reflns_number 17542
_diffrn_reflns_theta_full 28.28
_diffrn_reflns_theta_max 28.28
_diffrn_reflns_theta_min 1.88
_exptl_absorpt_coefficient_mu 0.384
_exptl_absorpt_correction_T_max 0.9447
_exptl_absorpt_correction_T_min 0.8710
_exptl_crystal_colour colorless
_exptl_crystal_density_diffrn 1.542
_exptl_crystal_density_method 'not measured'
_exptl_crystal_description block
_exptl_crystal_F_000 716
_exptl_crystal_size_max 0.37
_exptl_crystal_size_mid 0.19
_exptl_crystal_size_min 0.15
_refine_diff_density_max 0.310
_refine_diff_density_min -0.324
_refine_diff_density_rms 0.049
_refine_ls_extinction_method none
_refine_ls_goodness_of_fit_ref 1.016
_refine_ls_hydrogen_treatment mixed
_refine_ls_matrix_type full
_refine_ls_number_parameters 244
_refine_ls_number_reflns 3665
_refine_ls_number_restraints 0
_refine_ls_restrained_S_all 1.016
_refine_ls_R_factor_all 0.0378
_refine_ls_R_factor_gt 0.0291
_refine_ls_shift/su_max 0.001
_refine_ls_shift/su_mean 0.000
_refine_ls_structure_factor_coef Fsqd
_refine_ls_weighting_details 'calc w=1/[\s^2^(Fo^2^)+(0.0397P)^2^+0.4672P] where P=(Fo^2^+2Fc^2^)/3'
_refine_ls_weighting_scheme calc
_refine_ls_wR_factor_gt 0.0685
_refine_ls_wR_factor_ref 0.0714
_reflns_number_gt 3162
_reflns_number_total 3665
_reflns_threshold_expression >2sigma(I)
_cod_data_source_file cg5b00587_si_002.cif
_cod_data_source_block SMT-ADP
_cod_depositor_comments
;
The following automatic conversions were performed:

'_chemical_melting_point' value '450-452K' was changed to '451.0(10)'
- the average value was taken and precision was estimated.

Automatic conversion script
Id: cif_fix_values 3271 2015-04-21 07:52:19Z andrius 

 Adding full bibliography for 4513267--4513273.cif.
;
_cod_original_cell_volume 1479.13(11)
_cod_database_code 4513270

loop_
_symmetry_equiv_pos_as_xyz
'x, y, z'
'-x, y+1/2, -z+1/2'
'-x, -y, -z'
'x, -y-1/2, z-1/2'

loop_
_atom_site_label
_atom_site_type_symbol
_atom_site_fract_x
_atom_site_fract_y
_atom_site_fract_z
_atom_site_U_iso_or_equiv
_atom_site_adp_type
_atom_site_occupancy
_atom_site_symmetry_multiplicity
_atom_site_calc_flag
S1 S 0.40058(4) 0.645297(15) 0.15452(4) 0.01588(8) Uani 1 1 d
S2 S 0.44645(4) 0.495514(15) 0.20353(4) 0.01574(8) Uani 1 1 d
O2 O 0.42102(12) 0.60504(5) 0.02364(11) 0.0199(2) Uani 1 1 d
N3 N 0.27760(14) 0.51917(6) 0.42751(13) 0.0175(2) Uani 1 1 d
H3A H 0.226(2) 0.5351(8) 0.490(2) 0.021 Uiso 1 1 d
N2 N 0.31715(14) 0.60895(5) 0.29199(13) 0.0168(2) Uani 1 1 d
O1 O 0.30186(13) 0.70039(5) 0.12607(13) 0.0239(2) Uani 1 1 d
N1 N 1.07854(15) 0.70975(6) 0.45612(14) 0.0187(2) Uani 1 1 d
H1B H 1.099(2) 0.7488(9) 0.466(2) 0.022 Uiso 1 1 d
H1A H 1.159(2) 0.6910(8) 0.416(2) 0.022 Uiso 1 1 d
N4 N 0.30621(15) 0.45701(5) 0.44308(13) 0.0189(2) Uani 1 1 d
C4 C 0.91920(16) 0.69716(6) 0.37781(15) 0.0159(2) Uani 1 1 d
C1 C 0.60166(16) 0.66695(6) 0.23734(15) 0.0151(2) Uani 1 1 d
C3 C 0.89533(16) 0.64386(6) 0.28723(16) 0.0178(3) Uani 1 1 d
H3 H 0.990(2) 0.6181(8) 0.276(2) 0.021 Uiso 1 1 d
C7 C 0.34110(15) 0.54927(6) 0.31034(15) 0.0151(2) Uani 1 1 d
C8 C 0.39488(17) 0.43824(6) 0.33465(15) 0.0178(3) Uani 1 1 d
C2 C 0.73754(16) 0.62884(6) 0.21703(15) 0.0167(2) Uani 1 1 d
H2 H 0.723(2) 0.5931(8) 0.156(2) 0.020 Uiso 1 1 d
C6 C 0.62316(17) 0.72002(6) 0.32860(16) 0.0183(3) Uani 1 1 d
H6 H 0.529(2) 0.7466(8) 0.343(2) 0.022 Uiso 1 1 d
C5 C 0.78169(17) 0.73514(6) 0.39860(17) 0.0192(3) Uani 1 1 d
H5 H 0.798(2) 0.7721(8) 0.462(2) 0.023 Uiso 1 1 d
C9 C 0.4487(2) 0.37299(7) 0.31983(18) 0.0235(3) Uani 1 1 d
H9B H 0.424(3) 0.3603(9) 0.215(3) 0.035 Uiso 1 1 d
H9C H 0.394(3) 0.3482(9) 0.383(2) 0.035 Uiso 1 1 d
H9A H 0.568(3) 0.3683(9) 0.348(2) 0.035 Uiso 1 1 d
O3 O 0.12322(15) 0.57619(5) 0.66091(13) 0.0276(2) Uani 1 1 d
C11 C 0.00240(17) 0.58128(6) 0.90549(16) 0.0182(3) Uani 1 1 d
H11B H 0.056(2) 0.6053(8) 0.997(2) 0.022 Uiso 1 1 d
H11A H -0.123(2) 0.5906(8) 0.899(2) 0.022 Uiso 1 1 d
O4 O 0.04407(14) 0.66729(5) 0.74786(13) 0.0251(2) Uani 1 1 d
H4A H 0.071(2) 0.6808(9) 0.647(2) 0.030 Uiso 1 1 d
C12 C 0.03567(17) 0.51268(6) 0.92728(16) 0.0183(3) Uani 1 1 d
H12A H 0.158(2) 0.5062(8) 0.936(2) 0.022 Uiso 1 1 d
H12B H -0.016(2) 0.4910(8) 0.835(2) 0.022 Uiso 1 1 d
C10 C 0.06326(17) 0.60712(6) 0.75893(16) 0.0185(3) Uani 1 1 d

loop_
_atom_site_aniso_label
_atom_site_aniso_U_11
_atom_site_aniso_U_22
_atom_site_aniso_U_33
_atom_site_aniso_U_23
_atom_site_aniso_U_13
_atom_site_aniso_U_12
S1 0.01267(14) 0.01772(16) 0.01687(15) 0.00177(11) -0.00039(11) 0.00138(11)
S2 0.01628(15) 0.01702(15) 0.01426(15) -0.00021(11) 0.00323(11) 0.00019(11)
O2 0.0199(5) 0.0241(5) 0.0156(4) 0.0000(4) 0.0007(4) -0.0017(4)
N3 0.0161(5) 0.0213(6) 0.0157(5) -0.0019(4) 0.0045(4) -0.0012(4)
N2 0.0126(5) 0.0191(5) 0.0188(5) -0.0011(4) 0.0026(4) 0.0001(4)
O1 0.0191(5) 0.0225(5) 0.0290(5) 0.0049(4) -0.0030(4) 0.0061(4)
N1 0.0153(5) 0.0176(6) 0.0229(6) -0.0010(5) 0.0007(4) -0.0032(4)
N4 0.0193(5) 0.0203(6) 0.0171(5) 0.0003(4) 0.0020(4) -0.0034(4)
C4 0.0151(6) 0.0166(6) 0.0162(6) 0.0025(5) 0.0019(5) -0.0029(5)
C1 0.0132(5) 0.0152(6) 0.0171(6) 0.0027(5) 0.0016(4) -0.0007(4)
C3 0.0141(6) 0.0185(6) 0.0212(6) -0.0017(5) 0.0041(5) 0.0008(5)
C7 0.0105(5) 0.0205(6) 0.0139(6) -0.0021(5) -0.0004(4) -0.0017(4)
C8 0.0176(6) 0.0194(6) 0.0159(6) 0.0006(5) -0.0005(5) -0.0035(5)
C2 0.0158(6) 0.0170(6) 0.0178(6) -0.0023(5) 0.0031(5) -0.0004(5)
C6 0.0154(6) 0.0143(6) 0.0254(7) 0.0014(5) 0.0033(5) 0.0022(5)
C5 0.0202(6) 0.0135(6) 0.0240(7) -0.0025(5) 0.0031(5) -0.0019(5)
C9 0.0298(8) 0.0183(6) 0.0229(7) 0.0017(6) 0.0048(6) -0.0006(6)
O3 0.0339(6) 0.0257(5) 0.0252(5) -0.0035(4) 0.0123(4) 0.0041(4)
C11 0.0175(6) 0.0204(6) 0.0169(6) -0.0026(5) 0.0025(5) 0.0010(5)
O4 0.0351(6) 0.0201(5) 0.0206(5) 0.0003(4) 0.0059(4) 0.0029(4)
C12 0.0179(6) 0.0192(6) 0.0176(6) -0.0020(5) 0.0017(5) 0.0007(5)
C10 0.0155(6) 0.0223(6) 0.0175(6) -0.0016(5) 0.0002(5) -0.0001(5)

loop_
_atom_type_symbol
_atom_type_description
_atom_type_scat_dispersion_real
_atom_type_scat_dispersion_imag
_atom_type_scat_source
C C 0.0033 0.0016 'International Tables Vol C Tables 4.2.6.8 and 6.1.1.4'
H H 0.0000 0.0000 'International Tables Vol C Tables 4.2.6.8 and 6.1.1.4'
O O 0.0106 0.0060 'International Tables Vol C Tables 4.2.6.8 and 6.1.1.4'
N N 0.0061 0.0033 'International Tables Vol C Tables 4.2.6.8 and 6.1.1.4'
S S 0.1246 0.1234 'International Tables Vol C Tables 4.2.6.8 and 6.1.1.4'

loop_
_geom_angle_atom_site_label_1
_geom_angle_atom_site_label_2
_geom_angle_atom_site_label_3
_geom_angle
_geom_angle_site_symmetry_3
O1 S1 O2 118.23(6) .
O1 S1 N2 105.64(6) .
O2 S1 N2 111.03(6) .
O1 S1 C1 108.10(6) .
O2 S1 C1 107.84(6) .
N2 S1 C1 105.26(6) .
C7 S2 C8 88.87(7) .
C7 N3 N4 118.68(12) .
C7 N2 S1 120.09(10) .
C8 N4 N3 109.77(11) .
C3 C4 C5 119.57(12) .
C3 C4 N1 119.59(12) .
C5 C4 N1 120.68(12) .
C2 C1 C6 120.54(12) .
C2 C1 S1 119.04(10) .
C6 C1 S1 120.34(10) .
C2 C3 C4 120.41(12) .
N2 C7 N3 120.51(12) .
N2 C7 S2 131.67(10) .
N3 C7 S2 107.82(10) .
N4 C8 C9 123.08(13) .
N4 C8 S2 114.84(10) .
C9 C8 S2 122.07(11) .
C3 C2 C1 119.73(12) .
C5 C6 C1 119.67(12) .
C6 C5 C4 120.07(12) .
C10 C11 C12 113.65(11) .
C11 C12 C12 112.24(14) 3_567
O3 C10 O4 123.40(13) .
O3 C10 C11 123.93(13) .
O4 C10 C11 112.67(12) .

loop_
_geom_bond_atom_site_label_1
_geom_bond_atom_site_label_2
_geom_bond_distance
_geom_bond_site_symmetry_2
S1 O1 1.4393(10) .
S1 O2 1.4442(10) .
S1 N2 1.6165(12) .
S1 C1 1.7548(13) .
S2 C7 1.7497(13) .
S2 C8 1.7522(14) .
N3 C7 1.3399(17) .
N3 N4 1.3718(17) .
N2 C7 1.3159(18) .
N1 C4 1.4057(17) .
N4 C8 1.2901(18) .
C4 C3 1.3954(18) .
C4 C5 1.3990(19) .
C1 C2 1.3895(18) .
C1 C6 1.3930(18) .
C3 C2 1.3809(18) .
C8 C9 1.488(2) .
C6 C5 1.3860(19) .
O3 C10 1.2111(17) .
C11 C10 1.5009(19) .
C11 C12 1.5200(19) .
O4 C10 1.3166(17) .
C12 C12 1.525(3) 3_567

loop_
_geom_torsion_atom_site_label_1
_geom_torsion_atom_site_label_2
_geom_torsion_atom_site_label_3
_geom_torsion_atom_site_label_4
_geom_torsion
_geom_torsion_site_symmetry_4
O1 S1 N2 C7 158.04(10) .
O2 S1 N2 C7 28.72(12) .
C1 S1 N2 C7 -87.71(11) .
C7 N3 N4 C8 0.05(16) .
O1 S1 C1 C2 -153.54(11) .
O2 S1 C1 C2 -24.65(12) .
N2 S1 C1 C2 93.93(11) .
O1 S1 C1 C6 29.62(13) .
O2 S1 C1 C6 158.51(11) .
N2 S1 C1 C6 -82.90(12) .
C5 C4 C3 C2 0.7(2) .
N1 C4 C3 C2 176.15(12) .
S1 N2 C7 N3 177.54(9) .
S1 N2 C7 S2 -3.18(17) .
N4 N3 C7 N2 -179.64(11) .
N4 N3 C7 S2 0.92(14) .
C8 S2 C7 N2 179.47(13) .
C8 S2 C7 N3 -1.18(9) .
N3 N4 C8 C9 179.50(12) .
N3 N4 C8 S2 -1.05(14) .
C7 S2 C8 N4 1.34(11) .
C7 S2 C8 C9 -179.21(12) .
C4 C3 C2 C1 -0.3(2) .
C6 C1 C2 C3 -0.3(2) .
S1 C1 C2 C3 -177.16(10) .
C2 C1 C6 C5 0.5(2) .
S1 C1 C6 C5 177.32(11) .
C1 C6 C5 C4 -0.1(2) .
C3 C4 C5 C6 -0.4(2) .
N1 C4 C5 C6 -175.90(13) .
C10 C11 C12 C12 -177.06(14) 3_567
C12 C11 C10 O3 4.70(19) .
C12 C11 C10 O4 -175.48(11) .
